data_4350126
loop_
_publ_author_name
'Chandrasekhar, Vadapalli'
'Pandian, Balasubramanian Murugesa'
'Azhakar, Ramachandran'

_publ_section_title
;
 Di- and trinuclear complexes derived from
 hexakis(2-pyridyloxy)cyclotriphosphazene. Unusual P-O bond cleavage in
 the formation of [{(L'CuCl)2(Co(NO3)}Cl] (L' = N3P3(OC5H4N)5(O)).
;
_journal_issue 9
_journal_name_full 'Inorganic chemistry'
_journal_page_first 3510
_journal_page_last 3518
_journal_paper_doi 10.1021/ic0517467
_journal_volume 45
_journal_year 2006
_chemical_formula_sum 'C33 H32 Cl10 Co Cu N9 O7 P3'
_chemical_formula_weight 1236.70
_space_group_IT_number 2
_space_group_name_Hall '-P 1'
_space_group_name_H-M_alt 'P -1'
_symmetry_cell_setting triclinic
_symmetry_space_group_name_H-M 'P -1'
_atom_sites_solution_hydrogens geom
_atom_sites_solution_primary direct
_atom_sites_solution_secondary difmap
_audit_creation_method SHELXTL
_cell_angle_alpha 114.3990(10)
_cell_angle_beta 108.6460(10)
_cell_angle_gamma 96.5650(10)
_cell_formula_units_Z 2
_cell_length_a 12.3851(8)
_cell_length_b 14.4997(9)
_cell_length_c 15.9015(10)
_cell_measurement_temperature 100(2)
_cell_volume 2361.5(3)
_computing_cell_refinement 'Bruker SMART V5.628'
_computing_data_collection 'Bruker SMART V5.628'
_computing_data_reduction 'Bruker SAINT+ V6.45'
_computing_molecular_graphics 'Bruker SHELXTL'
_computing_publication_material 'Bruker SHELXTL'
_computing_structure_refinement 'Bruker SHELXTL'
_computing_structure_solution 'Bruker SAINT+ V6.45'
_diffrn_ambient_temperature 100(2)
_diffrn_measured_fraction_theta_full 0.956
_diffrn_measured_fraction_theta_max 0.956
_diffrn_measurement_device_type 'CCD area detector'
_diffrn_measurement_method 'phi and omega scans'
_diffrn_radiation_monochromator graphite
_diffrn_radiation_source 'fine-focus sealed tube'
_diffrn_radiation_type MoK\a
_diffrn_radiation_wavelength 0.71073
_diffrn_reflns_av_R_equivalents 0.0163
_diffrn_reflns_av_sigmaI/netI 0.0347
_diffrn_reflns_limit_h_max 14
_diffrn_reflns_limit_h_min -16
_diffrn_reflns_limit_k_max 19
_diffrn_reflns_limit_k_min -14
_diffrn_reflns_limit_l_max 21
_diffrn_reflns_limit_l_min -20
_diffrn_reflns_number 15909
_diffrn_reflns_theta_full 28.31
_diffrn_reflns_theta_max 28.31
_diffrn_reflns_theta_min 2.30
_exptl_absorpt_coefficient_mu 1.525
_exptl_absorpt_correction_type 'Bruker SADABS'
_exptl_crystal_colour green
_exptl_crystal_density_diffrn 1.736
_exptl_crystal_density_method 'not measured'
_exptl_crystal_description parallelopiped
_exptl_crystal_F_000 1236
_exptl_crystal_size_max .2
_exptl_crystal_size_mid .3
_exptl_crystal_size_min .2
_refine_diff_density_max 1.900
_refine_diff_density_min -1.360
_refine_diff_density_rms 0.109
_refine_ls_extinction_method none
_refine_ls_goodness_of_fit_ref 1.039
_refine_ls_hydrogen_treatment mixed
_refine_ls_matrix_type full
_refine_ls_number_parameters 577
_refine_ls_number_reflns 11252
_refine_ls_number_restraints 0
_refine_ls_restrained_S_all 1.039
_refine_ls_R_factor_all 0.0506
_refine_ls_R_factor_gt 0.0459
_refine_ls_shift/su_max 0.002
_refine_ls_shift/su_mean 0.000
_refine_ls_structure_factor_coef Fsqd
_refine_ls_weighting_details 'calc w=1/[\s^2^(Fo^2^)+(0.0587P)^2^+4.1342P] where P=(Fo^2^+2Fc^2^)/3'
_refine_ls_weighting_scheme calc
_refine_ls_wR_factor_gt 0.1131
_refine_ls_wR_factor_ref 0.1163
_reflns_number_gt 10169
_reflns_number_total 11252
_reflns_threshold_expression >2sigma(I)
_cod_data_source_file ic0517467si20060226_015005.cif
_cod_data_source_block Compound_1
_cod_depositor_comments
;
The following automatic conversions were performed:

data item '_symmetry_cell_setting' value 'Triclinic' was changed to
'triclinic' in accordance with the
/home/saulius/struct/COD-crude-data/automatic-downloads/DataCite-retrospective/ACS/depositions/lib/dictionaries/cif_core.dic
dictionary named 'cif_core.dic' version 2.4.2 last updated on
2011-04-26.

Automatic conversion script
Id: cif_fix_values 6909 2019-04-08 15:41:33Z antanas 
;
_cod_original_sg_symbol_H-M 'P-1 '
_cod_database_code 4350126

loop_
_symmetry_equiv_pos_as_xyz
'x, y, z'
'-x, -y, -z'

loop_
_atom_site_label
_atom_site_type_symbol
_atom_site_fract_x
_atom_site_fract_y
_atom_site_fract_z
_atom_site_U_iso_or_equiv
_atom_site_adp_type
_atom_site_occupancy
_atom_site_symmetry_multiplicity
_atom_site_calc_flag
_atom_site_refinement_flags
Co1 Co 0.09325(3) 0.20175(3) 0.36138(3) 0.01459(9) Uani 1 1 d .
Cu1 Cu 0.37550(3) 0.40195(3) 0.13725(2) 0.01394(8) Uani 1 1 d .
P1 P 0.16518(6) 0.49668(5) 0.37623(5) 0.01270(13) Uani 1 1 d .
P2 P 0.36906(6) 0.47318(5) 0.34682(5) 0.01233(13) Uani 1 1 d .
P3 P 0.15694(6) 0.43609(5) 0.18671(5) 0.01217(13) Uani 1 1 d .
C1 C 0.1321(2) 0.4310(2) 0.5012(2) 0.0149(5) Uani 1 1 d .
C2 C 0.1508(3) 0.5219(2) 0.5877(2) 0.0184(5) Uani 1 1 d .
H2 H 0.1471 0.5866 0.5868 0.022 Uiso 1 1 calc R
C3 C 0.1752(3) 0.5148(2) 0.6757(2) 0.0213(6) Uani 1 1 d .
H3 H 0.1883 0.5751 0.7370 0.026 Uiso 1 1 calc R
C4 C 0.1804(3) 0.4194(2) 0.6739(2) 0.0230(6) Uani 1 1 d .
H4 H 0.1964 0.4133 0.7336 0.028 Uiso 1 1 calc R
C5 C 0.1619(3) 0.3328(2) 0.5839(2) 0.0200(6) Uani 1 1 d .
H5 H 0.1670 0.2676 0.5831 0.024 Uiso 1 1 calc R
C6 C 0.1824(2) 0.6953(2) 0.4282(2) 0.0153(5) Uani 1 1 d .
C7 C 0.1500(3) 0.7839(2) 0.4779(2) 0.0195(6) Uani 1 1 d .
H7 H 0.1042 0.7846 0.5159 0.023 Uiso 1 1 calc R
C8 C 0.1883(3) 0.8715(2) 0.4689(2) 0.0241(6) Uani 1 1 d .
H8 H 0.1698 0.9351 0.5016 0.029 Uiso 1 1 calc R
C9 C 0.2542(3) 0.8657(2) 0.4117(2) 0.0240(6) Uani 1 1 d .
H9 H 0.2809 0.9250 0.4045 0.029 Uiso 1 1 calc R
C10 C 0.2801(3) 0.7727(2) 0.3658(2) 0.0217(6) Uani 1 1 d .
H10 H 0.3245 0.7690 0.3262 0.026 Uiso 1 1 calc R
C11 C 0.4932(2) 0.3337(2) 0.3195(2) 0.0152(5) Uani 1 1 d .
C12 C 0.5505(3) 0.2778(2) 0.3636(2) 0.0182(5) Uani 1 1 d .
H12 H 0.5442 0.2788 0.4219 0.022 Uiso 1 1 calc R
C13 C 0.6169(3) 0.2208(2) 0.3191(2) 0.0218(6) Uani 1 1 d .
H13 H 0.6565 0.1803 0.3456 0.026 Uiso 1 1 calc R
C14 C 0.6251(3) 0.2237(2) 0.2349(2) 0.0214(6) Uani 1 1 d .
H14 H 0.6706 0.1854 0.2031 0.026 Uiso 1 1 calc R
C15 C 0.5665(3) 0.2828(2) 0.1986(2) 0.0195(6) Uani 1 1 d .
H15 H 0.5735 0.2851 0.1416 0.023 Uiso 1 1 calc R
C16 C 0.1318(2) 0.2435(2) 0.04421(19) 0.0153(5) Uani 1 1 d .
C17 C 0.0456(3) 0.1467(2) -0.0081(2) 0.0212(6) Uani 1 1 d .
H17 H -0.0332 0.1423 -0.0122 0.025 Uiso 1 1 calc R
C18 C 0.0781(3) 0.0568(2) -0.0541(2) 0.0246(6) Uani 1 1 d .
H18 H 0.0217 -0.0110 -0.0916 0.030 Uiso 1 1 calc R
C19 C 0.1956(3) 0.0684(2) -0.0439(2) 0.0244(6) Uani 1 1 d .
H19 H 0.2210 0.0081 -0.0739 0.029 Uiso 1 1 calc R
C20 C 0.2745(3) 0.1679(2) 0.0101(2) 0.0203(6) Uani 1 1 d .
H20 H 0.3546 0.1746 0.0173 0.024 Uiso 1 1 calc R
C21 C 0.1717(2) 0.5434(2) 0.0874(2) 0.0149(5) Uani 1 1 d .
C22 C 0.1356(2) 0.6222(2) 0.0683(2) 0.0189(5) Uani 1 1 d .
H22 H 0.0878 0.6590 0.0981 0.023 Uiso 1 1 calc R
C23 C 0.1725(3) 0.6448(2) 0.0037(2) 0.0211(6) Uani 1 1 d .
H23 H 0.1511 0.6986 -0.0116 0.025 Uiso 1 1 calc R
C24 C 0.2413(3) 0.5875(2) -0.0385(2) 0.0202(6) Uani 1 1 d .
H24 H 0.2671 0.6012 -0.0834 0.024 Uiso 1 1 calc R
C25 C 0.2713(3) 0.5106(2) -0.0139(2) 0.0197(6) Uani 1 1 d .
H25 H 0.3177 0.4714 -0.0436 0.024 Uiso 1 1 calc R
C26 C 0.5105(2) 0.6140(2) 0.3321(2) 0.0167(5) Uani 1 1 d .
C27 C 0.5635(3) 0.7223(2) 0.3902(2) 0.0213(6) Uani 1 1 d .
H27 H 0.5756 0.7586 0.4592 0.026 Uiso 1 1 calc R
C28 C 0.5981(3) 0.7753(2) 0.3439(2) 0.0260(6) Uani 1 1 d .
H28 H 0.6335 0.8496 0.3805 0.031 Uiso 1 1 calc R
C29 C 0.5808(3) 0.7191(3) 0.2437(2) 0.0252(6) Uani 1 1 d .
H29 H 0.6061 0.7539 0.2112 0.030 Uiso 1 1 calc R
C30 C 0.5262(3) 0.6117(2) 0.1919(2) 0.0208(6) Uani 1 1 d .
H30 H 0.5142 0.5737 0.1231 0.025 Uiso 1 1 calc R
C31 C 0.3430(3) 0.0386(3) 0.2760(3) 0.0290(7) Uani 1 1 d .
H31A H 0.3029 0.0911 0.3048 0.035 Uiso 1 1 calc R
H31B H 0.3733 0.0579 0.2332 0.035 Uiso 1 1 calc R
C32 C 0.0752(4) 0.1257(3) 0.7380(3) 0.0336(8) Uani 1 1 d .
H32A H -0.0077 0.0841 0.7140 0.040 Uiso 1 1 calc R
H32B H 0.1285 0.0990 0.7778 0.040 Uiso 1 1 calc R
C33 C 0.5193(4) 0.1276(3) 0.8809(3) 0.0447(10) Uani 1 1 d .
H33A H 0.5627 0.1307 0.8391 0.054 Uiso 1 1 calc R
H33B H 0.5204 0.2006 0.9239 0.054 Uiso 1 1 calc R
Cl1 Cl 0.45915(6) 0.36411(6) 0.02552(5) 0.02014(14) Uani 1 1 d .
Cl2 Cl 0.16388(6) 0.21158(6) 0.25077(5) 0.02106(14) Uani 1 1 d .
Cl3 Cl 0.17232(7) 0.09552(6) 0.41923(5) 0.02310(15) Uani 1 1 d .
Cl4 Cl -0.10736(6) 0.14899(7) 0.29237(6) 0.02648(16) Uani 1 1 d .
Cl5 Cl 0.23928(8) -0.08813(8) 0.20091(7) 0.0405(2) Uani 1 1 d .
Cl6 Cl 0.46386(7) 0.04235(7) 0.37541(6) 0.03055(17) Uani 1 1 d .
Cl7 Cl 0.10771(8) 0.10722(6) 0.63313(6) 0.02886(17) Uani 1 1 d .
Cl8 Cl 0.09238(12) 0.25855(8) 0.81566(8) 0.0552(3) Uani 1 1 d .
Cl9 Cl 0.37196(10) 0.05032(8) 0.80205(9) 0.0482(3) Uani 1 1 d .
Cl10 Cl 0.59097(18) 0.07572(16) 0.95758(11) 0.0873(5) Uani 1 1 d .
N1 N 0.3026(2) 0.50638(18) 0.41839(16) 0.0137(4) Uani 1 1 d .
N2 N 0.29376(19) 0.44000(17) 0.23074(16) 0.0124(4) Uani 1 1 d .
N3 N 0.0917(2) 0.44675(18) 0.25835(17) 0.0146(4) Uani 1 1 d .
N4 N 0.1368(2) 0.33815(18) 0.49684(17) 0.0153(4) Uani 1 1 d .
N5 N 0.2453(2) 0.68624(19) 0.37418(18) 0.0184(5) Uani 1 1 d .
N6 N 0.4991(2) 0.33797(19) 0.23945(18) 0.0168(5) Uani 1 1 d .
N7 N 0.2436(2) 0.25713(18) 0.05344(17) 0.0160(4) Uani 1 1 d .
N8 N 0.2381(2) 0.48800(19) 0.05017(17) 0.0163(4) Uani 1 1 d .
N9 N 0.4890(2) 0.55793(19) 0.23457(17) 0.0160(4) Uani 1 1 d .
O1 O 0.09588(17) 0.42601(15) 0.40719(14) 0.0146(4) Uani 1 1 d .
O2 O 0.14325(18) 0.60644(15) 0.43666(15) 0.0164(4) Uani 1 1 d .
O3 O 0.42364(17) 0.38624(15) 0.36339(14) 0.0159(4) Uani 1 1 d .
O4 O 0.09247(16) 0.33175(15) 0.08166(14) 0.0152(4) Uani 1 1 d .
O5 O 0.13443(17) 0.52310(15) 0.15327(14) 0.0154(4) Uani 1 1 d .
O6 O 0.48623(17) 0.56209(16) 0.38288(14) 0.0175(4) Uani 1 1 d .
O7 O 0.8663(3) 0.2659(2) 0.1549(2) 0.0458(7) Uani 1 1 d .

loop_
_atom_site_aniso_label
_atom_site_aniso_U_11
_atom_site_aniso_U_22
_atom_site_aniso_U_33
_atom_site_aniso_U_23
_atom_site_aniso_U_13
_atom_site_aniso_U_12
Co1 0.01642(18) 0.01417(17) 0.01471(18) 0.00730(14) 0.00734(14) 0.00507(14)
Cu1 0.01533(16) 0.01483(16) 0.01438(16) 0.00713(13) 0.00882(13) 0.00490(12)
P1 0.0152(3) 0.0132(3) 0.0137(3) 0.0076(3) 0.0085(3) 0.0057(2)
P2 0.0127(3) 0.0141(3) 0.0120(3) 0.0069(3) 0.0059(2) 0.0045(2)
P3 0.0128(3) 0.0139(3) 0.0127(3) 0.0076(3) 0.0063(2) 0.0050(2)
C1 0.0139(12) 0.0185(13) 0.0152(12) 0.0093(11) 0.0079(10) 0.0038(10)
C2 0.0224(14) 0.0164(13) 0.0182(13) 0.0084(11) 0.0106(11) 0.0045(11)
C3 0.0246(14) 0.0205(14) 0.0159(13) 0.0058(11) 0.0095(11) 0.0047(11)
C4 0.0272(15) 0.0270(15) 0.0162(13) 0.0123(12) 0.0085(12) 0.0057(12)
C5 0.0243(14) 0.0214(14) 0.0179(13) 0.0124(12) 0.0082(11) 0.0076(11)
C6 0.0157(12) 0.0151(12) 0.0154(12) 0.0084(10) 0.0051(10) 0.0044(10)
C7 0.0205(13) 0.0192(13) 0.0233(14) 0.0113(12) 0.0114(11) 0.0091(11)
C8 0.0275(15) 0.0171(13) 0.0308(16) 0.0125(12) 0.0129(13) 0.0093(12)
C9 0.0242(15) 0.0208(14) 0.0338(17) 0.0192(13) 0.0111(13) 0.0076(12)
C10 0.0229(14) 0.0242(14) 0.0265(15) 0.0169(13) 0.0133(12) 0.0078(12)
C11 0.0123(11) 0.0134(12) 0.0173(12) 0.0053(10) 0.0056(10) 0.0038(10)
C12 0.0201(13) 0.0166(13) 0.0157(13) 0.0079(11) 0.0043(11) 0.0060(11)
C13 0.0205(14) 0.0196(13) 0.0208(14) 0.0090(12) 0.0032(11) 0.0078(11)
C14 0.0184(13) 0.0212(14) 0.0217(14) 0.0069(12) 0.0079(11) 0.0094(11)
C15 0.0174(13) 0.0233(14) 0.0197(13) 0.0105(12) 0.0087(11) 0.0073(11)
C16 0.0209(13) 0.0159(12) 0.0101(11) 0.0061(10) 0.0073(10) 0.0055(10)
C17 0.0215(14) 0.0223(14) 0.0174(13) 0.0106(12) 0.0056(11) 0.0008(11)
C18 0.0317(16) 0.0179(14) 0.0190(14) 0.0074(12) 0.0079(12) 0.0013(12)
C19 0.0343(17) 0.0174(14) 0.0186(14) 0.0058(12) 0.0111(13) 0.0079(12)
C20 0.0248(14) 0.0213(14) 0.0185(13) 0.0099(12) 0.0116(11) 0.0089(12)
C21 0.0153(12) 0.0172(12) 0.0130(12) 0.0089(10) 0.0050(10) 0.0028(10)
C22 0.0167(13) 0.0232(14) 0.0246(14) 0.0151(12) 0.0111(11) 0.0103(11)
C23 0.0220(14) 0.0226(14) 0.0249(14) 0.0175(12) 0.0082(12) 0.0077(11)
C24 0.0197(13) 0.0265(14) 0.0180(13) 0.0147(12) 0.0075(11) 0.0040(11)
C25 0.0212(13) 0.0249(14) 0.0155(13) 0.0105(11) 0.0092(11) 0.0071(11)
C26 0.0113(11) 0.0210(13) 0.0211(13) 0.0129(11) 0.0068(10) 0.0039(10)
C27 0.0189(13) 0.0207(14) 0.0207(14) 0.0079(12) 0.0073(11) 0.0027(11)
C28 0.0254(15) 0.0189(14) 0.0300(16) 0.0122(13) 0.0081(13) 0.0005(12)
C29 0.0249(15) 0.0253(15) 0.0292(16) 0.0191(13) 0.0087(13) 0.0025(12)
C30 0.0203(14) 0.0259(15) 0.0217(14) 0.0153(12) 0.0104(11) 0.0049(11)
C31 0.0282(16) 0.0284(16) 0.0290(17) 0.0134(14) 0.0099(13) 0.0092(13)
C32 0.048(2) 0.0320(18) 0.0263(16) 0.0161(15) 0.0192(16) 0.0085(16)
C33 0.049(2) 0.037(2) 0.048(2) 0.0133(18) 0.029(2) 0.0178(18)
Cl1 0.0260(3) 0.0232(3) 0.0234(3) 0.0145(3) 0.0179(3) 0.0131(3)
Cl2 0.0253(3) 0.0227(3) 0.0218(3) 0.0129(3) 0.0142(3) 0.0079(3)
Cl3 0.0303(4) 0.0185(3) 0.0231(3) 0.0120(3) 0.0099(3) 0.0108(3)
Cl4 0.0179(3) 0.0366(4) 0.0218(3) 0.0114(3) 0.0083(3) 0.0064(3)
Cl5 0.0363(5) 0.0398(5) 0.0300(4) 0.0087(4) 0.0095(4) 0.0001(4)
Cl6 0.0239(4) 0.0356(4) 0.0345(4) 0.0207(4) 0.0099(3) 0.0072(3)
Cl7 0.0367(4) 0.0285(4) 0.0288(4) 0.0151(3) 0.0192(3) 0.0120(3)
Cl8 0.0879(9) 0.0288(5) 0.0399(5) 0.0025(4) 0.0400(6) -0.0005(5)
Cl9 0.0537(6) 0.0300(4) 0.0659(7) 0.0165(5) 0.0379(5) 0.0140(4)
Cl10 0.1146(13) 0.1108(13) 0.0503(7) 0.0440(8) 0.0330(8) 0.0595(11)
N1 0.0144(10) 0.0161(10) 0.0118(10) 0.0064(9) 0.0065(8) 0.0058(8)
N2 0.0119(10) 0.0150(10) 0.0121(10) 0.0068(9) 0.0058(8) 0.0053(8)
N3 0.0144(10) 0.0181(11) 0.0153(11) 0.0098(9) 0.0077(9) 0.0066(9)
N4 0.0164(11) 0.0160(11) 0.0147(11) 0.0080(9) 0.0068(9) 0.0045(9)
N5 0.0213(12) 0.0182(11) 0.0214(12) 0.0117(10) 0.0116(10) 0.0083(9)
N6 0.0160(11) 0.0192(11) 0.0181(11) 0.0102(10) 0.0082(9) 0.0066(9)
N7 0.0204(11) 0.0166(11) 0.0134(10) 0.0079(9) 0.0083(9) 0.0059(9)
N8 0.0193(11) 0.0189(11) 0.0159(11) 0.0107(9) 0.0095(9) 0.0072(9)
N9 0.0153(11) 0.0183(11) 0.0174(11) 0.0106(9) 0.0073(9) 0.0051(9)
O1 0.0168(9) 0.0161(9) 0.0146(9) 0.0090(7) 0.0083(7) 0.0048(7)
O2 0.0220(10) 0.0141(9) 0.0196(10) 0.0094(8) 0.0135(8) 0.0079(8)
O3 0.0160(9) 0.0191(9) 0.0174(9) 0.0110(8) 0.0081(8) 0.0080(8)
O4 0.0120(8) 0.0161(9) 0.0133(9) 0.0050(8) 0.0029(7) 0.0038(7)
O5 0.0187(9) 0.0185(9) 0.0164(9) 0.0117(8) 0.0101(8) 0.0089(8)
O6 0.0154(9) 0.0207(10) 0.0148(9) 0.0098(8) 0.0043(7) -0.0001(8)
O7 0.0424(16) 0.0480(17) 0.0436(16) 0.0262(14) 0.0108(13) 0.0029(13)

loop_
_atom_type_symbol
_atom_type_description
_atom_type_scat_dispersion_real
_atom_type_scat_dispersion_imag
_atom_type_scat_source
C C 0.0033 0.0016 'International Tables Vol C Tables 4.2.6.8 and 6.1.1.4'
H H 0.0000 0.0000 'International Tables Vol C Tables 4.2.6.8 and 6.1.1.4'
N N 0.0061 0.0033 'International Tables Vol C Tables 4.2.6.8 and 6.1.1.4'
O O 0.0106 0.0060 'International Tables Vol C Tables 4.2.6.8 and 6.1.1.4'
P P 0.1023 0.0942 'International Tables Vol C Tables 4.2.6.8 and 6.1.1.4'
Cl Cl 0.1484 0.1585 'International Tables Vol C Tables 4.2.6.8 and 6.1.1.4'
Co Co 0.3494 0.9721 'International Tables Vol C Tables 4.2.6.8 and 6.1.1.4'
Cu Cu 0.3201 1.2651 'International Tables Vol C Tables 4.2.6.8 and 6.1.1.4'

loop_
_geom_angle_atom_site_label_1
_geom_angle_atom_site_label_2
_geom_angle_atom_site_label_3
_geom_angle
N4 Co1 Cl2 118.49(7)
N4 Co1 Cl4 103.92(7)
Cl2 Co1 Cl4 111.02(3)
N4 Co1 Cl3 100.73(7)
Cl2 Co1 Cl3 109.83(3)
Cl4 Co1 Cl3 112.45(3)
N2 Cu1 N7 85.68(9)
N2 Cu1 N9 84.68(9)
N7 Cu1 N9 169.98(9)
N2 Cu1 Cl1 175.74(7)
N7 Cu1 Cl1 94.36(7)
N9 Cu1 Cl1 95.05(7)
N2 Cu1 N6 88.23(8)
N7 Cu1 N6 91.41(9)
N9 Cu1 N6 91.03(9)
Cl1 Cu1 N6 96.03(6)
N1 P1 N3 119.38(12)
N1 P1 O1 110.78(11)
N3 P1 O1 103.70(11)
N1 P1 O2 109.99(12)
N3 P1 O2 111.59(12)
O1 P1 O2 99.36(10)
N1 P2 O3 105.48(11)
N1 P2 O6 113.17(12)
O3 P2 O6 100.88(11)
N1 P2 N2 116.34(12)
O3 P2 N2 114.34(11)
O6 P2 N2 105.72(11)
N3 P3 O5 105.49(11)
N3 P3 O4 112.32(12)
O5 P3 O4 101.02(10)
N3 P3 N2 116.02(12)
O5 P3 N2 113.80(11)
O4 P3 N2 107.26(11)
N4 C1 O1 112.7(2)
N4 C1 C2 124.7(2)
O1 C1 C2 122.4(2)
C1 C2 C3 117.2(3)
C4 C3 C2 119.6(3)
C3 C4 C5 119.1(3)
N4 C5 C4 122.1(3)
N5 C6 C7 126.8(3)
N5 C6 O2 117.0(2)
C7 C6 O2 116.2(2)
C8 C7 C6 116.0(3)
C7 C8 C9 119.5(3)
C10 C9 C8 118.8(3)
N5 C10 C9 123.1(3)
N6 C11 O3 119.1(2)
N6 C11 C12 125.2(3)
O3 C11 C12 115.7(2)
C13 C12 C11 117.3(3)
C12 C13 C14 119.0(3)
C15 C14 C13 118.9(3)
N6 C15 C14 123.5(3)
N7 C16 C17 125.1(3)
N7 C16 O4 119.0(2)
C17 C16 O4 115.7(2)
C18 C17 C16 117.9(3)
C17 C18 C19 118.3(3)
C20 C19 C18 119.3(3)
N7 C20 C19 123.2(3)
N8 C21 C22 126.2(2)
N8 C21 O5 118.2(2)
C22 C21 O5 115.6(2)
C21 C22 C23 116.7(3)
C22 C23 C24 119.1(3)
C25 C24 C23 118.9(3)
N8 C25 C24 123.4(3)
N9 C26 O6 119.3(2)
N9 C26 C27 124.7(3)
O6 C26 C27 115.9(3)
C28 C27 C26 117.4(3)
C27 C28 C29 119.4(3)
C30 C29 C28 118.8(3)
N9 C30 C29 123.1(3)
Cl5 C31 Cl6 111.42(19)
Cl8 C32 Cl7 112.02(19)
Cl10 C33 Cl9 111.1(3)
P2 N1 P1 121.53(14)
P3 N2 P2 123.38(14)
P3 N2 Cu1 118.54(12)
P2 N2 Cu1 118.08(12)
P3 N3 P1 120.44(15)
C1 N4 C5 117.3(2)
C1 N4 Co1 122.43(18)
C5 N4 Co1 120.10(19)
C6 N5 C10 115.8(2)
C11 N6 C15 116.2(2)
C11 N6 Cu1 127.90(19)
C15 N6 Cu1 114.71(18)
C16 N7 C20 116.1(2)
C16 N7 Cu1 125.24(19)
C20 N7 Cu1 118.48(19)
C21 N8 C25 115.7(2)
C26 N9 C30 116.4(2)
C26 N9 Cu1 124.91(18)
C30 N9 Cu1 117.64(19)
C1 O1 P1 126.10(17)
C6 O2 P1 121.34(17)
C11 O3 P2 128.13(17)
C16 O4 P3 128.36(17)
C21 O5 P3 127.62(18)
C26 O6 P2 127.70(17)

loop_
_geom_bond_atom_site_label_1
_geom_bond_atom_site_label_2
_geom_bond_distance
Co1 N4 2.082(2)
Co1 Cl2 2.2453(8)
Co1 Cl4 2.2564(8)
Co1 Cl3 2.2621(8)
Cu1 N2 1.988(2)
Cu1 N7 2.089(2)
Cu1 N9 2.116(2)
Cu1 Cl1 2.2434(7)
Cu1 N6 2.413(2)
P1 N1 1.582(2)
P1 N3 1.582(2)
P1 O1 1.5860(19)
P1 O2 1.591(2)
P2 N1 1.562(2)
P2 O3 1.572(2)
P2 O6 1.589(2)
P2 N2 1.604(2)
P3 N3 1.564(2)
P3 O5 1.5786(19)
P3 O4 1.5810(19)
P3 N2 1.597(2)
C1 N4 1.329(3)
C1 O1 1.383(3)
C1 C2 1.383(4)
C2 C3 1.385(4)
C3 C4 1.380(4)
C4 C5 1.385(4)
C5 N4 1.356(3)
C6 N5 1.312(4)
C6 C7 1.386(4)
C6 O2 1.398(3)
C7 C8 1.383(4)
C8 C9 1.387(4)
C9 C10 1.375(4)
C10 N5 1.352(4)
C11 N6 1.324(4)
C11 O3 1.381(3)
C11 C12 1.390(4)
C12 C13 1.379(4)
C13 C14 1.393(4)
C14 C15 1.370(4)
C15 N6 1.353(4)
C16 N7 1.327(4)
C16 C17 1.388(4)
C16 O4 1.388(3)
C17 C18 1.385(4)
C18 C19 1.395(5)
C19 C20 1.376(4)
C20 N7 1.357(4)
C21 N8 1.320(4)
C21 C22 1.384(4)
C21 O5 1.388(3)
C22 C23 1.385(4)
C23 C24 1.389(4)
C24 C25 1.377(4)
C25 N8 1.352(4)
C26 N9 1.334(4)
C26 O6 1.384(3)
C26 C27 1.389(4)
C27 C28 1.383(4)
C28 C29 1.384(5)
C29 C30 1.380(4)
C30 N9 1.355(4)
C31 Cl5 1.766(4)
C31 Cl6 1.771(3)
C32 Cl8 1.747(4)
C32 Cl7 1.761(3)
C33 Cl10 1.750(5)
C33 Cl9 1.751(5)
